data_7216549
loop_
_publ_author_name
'Smith, P. A.'
'Burns, P. C.'

_publ_section_title
;
 Ionothermal effects on low-dimensionality uranyl compounds using task
 specific ionic liquids
;
_journal_issue 31
_journal_name_full CrystEngComm
_journal_page_first 7244
_journal_paper_doi 10.1039/C4CE00512K
_journal_volume 16
_journal_year 2014
_chemical_formula_moiety 'C28 H28 O15 S4 U, 2(C5 H6 N)'
_chemical_formula_sum 'C38 H40 N2 O15 S4 U'
_chemical_formula_weight 1130.99
_chemical_name_systematic C38H40N2O15S4U
_space_group_crystal_system monoclinic
_space_group_IT_number 14
_space_group_name_Hall '-P 2ybc'
_space_group_name_H-M_alt 'P 1 21/c 1'
_symmetry_space_group_name_Hall '-P 2ybc'
_symmetry_space_group_name_H-M 'P 1 21/c 1'
_atom_sites_solution_hydrogens geom
_atom_sites_solution_primary 'intrinsic phasing'
_atom_sites_solution_secondary difmap
_audit_creation_method SHELXL-2013
_cell_angle_alpha 90
_cell_angle_beta 112.1900(13)
_cell_angle_gamma 90
_cell_formula_units_Z 4
_cell_length_a 12.3917(15)
_cell_length_b 36.745(4)
_cell_length_c 10.2457(12)
_cell_measurement_temperature 100(2)
_cell_volume 4319.7(9)
_computing_cell_refinement 'APEX2 (Bruker, 2007)'
_computing_data_collection 'APEX2 (Bruker, 2007)'
_computing_data_reduction 'APEX2 (Bruker, 2007)'
_computing_molecular_graphics 'CrystalMaker (2014)'
_computing_structure_refinement 'SHELXL-2013 (Sheldrick, 2013)'
_computing_structure_solution 'SHELXS-2013 (Sheldrick, 2013)'
_diffrn_ambient_temperature 100(2)
_diffrn_measured_fraction_theta_full 1.000
_diffrn_measured_fraction_theta_max 1.000
_diffrn_measurement_device_type 'Bruker APEX-II CCD'
_diffrn_measurement_method '\f and \w scans'
_diffrn_radiation_type MoK\a
_diffrn_radiation_wavelength 0.71073
_diffrn_reflns_av_R_equivalents 0.0715
_diffrn_reflns_av_unetI/netI 0.0510
_diffrn_reflns_Laue_measured_fraction_full 1.000
_diffrn_reflns_Laue_measured_fraction_max 1.000
_diffrn_reflns_limit_h_max 15
_diffrn_reflns_limit_h_min -15
_diffrn_reflns_limit_k_max 45
_diffrn_reflns_limit_k_min -45
_diffrn_reflns_limit_l_max 12
_diffrn_reflns_limit_l_min -12
_diffrn_reflns_number 46962
_diffrn_reflns_point_group_measured_fraction_full 1.000
_diffrn_reflns_point_group_measured_fraction_max 1.000
_diffrn_reflns_theta_full 25.242
_diffrn_reflns_theta_max 26.370
_diffrn_reflns_theta_min 1.775
_diffrn_source 'fine-focus sealed tube'
_exptl_absorpt_coefficient_mu 4.020
_exptl_absorpt_correction_T_max 0.701
_exptl_absorpt_correction_T_min 0.599
_exptl_absorpt_correction_type multi-scan
_exptl_absorpt_process_details 'Bruker SADABS V2012'
_exptl_crystal_colour Yellow
_exptl_crystal_density_diffrn 1.739
_exptl_crystal_description 'Rectangular Prism'
_exptl_crystal_F_000 2232
_exptl_crystal_size_max 0.142
_exptl_crystal_size_mid 0.130
_exptl_crystal_size_min 0.095
_refine_diff_density_max 0.543
_refine_diff_density_min -0.679
_refine_diff_density_rms 0.098
_refine_ls_extinction_method none
_refine_ls_goodness_of_fit_ref 1.023
_refine_ls_hydrogen_treatment constr
_refine_ls_matrix_type full
_refine_ls_number_parameters 545
_refine_ls_number_reflns 8837
_refine_ls_number_restraints 0
_refine_ls_restrained_S_all 1.023
_refine_ls_R_factor_all 0.0496
_refine_ls_R_factor_gt 0.0328
_refine_ls_shift/su_max 0.001
_refine_ls_shift/su_mean 0.000
_refine_ls_structure_factor_coef Fsqd
_refine_ls_weighting_details 'w=1/[\s^2^(Fo^2^)+(0.0231P)^2^+3.0883P] where P=(Fo^2^+2Fc^2^)/3'
_refine_ls_weighting_scheme calc
_refine_ls_wR_factor_gt 0.0677
_refine_ls_wR_factor_ref 0.0734
_reflns_Friedel_coverage 0.000
_reflns_number_gt 6990
_reflns_number_total 8837
_reflns_threshold_expression 'I > 2\s(I)'
_cod_data_source_file c4ce00512k2.cif
_cod_data_source_block p21cb_a
_cod_depositor_comments 'Adding full bibliography for 7216548--7216549.cif.'
_cod_database_code 7216549
_shelx_space_group_comment
;
The symmetry employed for this shelxl refinement is uniquely defined
by the following loop, which should always be used as a source of
symmetry information in preference to the above space-group names.
They are only intended as comments.
;
_shelxl_version_number 2013-4

loop_
_space_group_symop_operation_xyz
'x, y, z'
'-x, y+1/2, -z+1/2'
'-x, -y, -z'
'x, -y-1/2, z-1/2'

loop_
_atom_site_label
_atom_site_type_symbol
_atom_site_fract_x
_atom_site_fract_y
_atom_site_fract_z
_atom_site_U_iso_or_equiv
_atom_site_adp_type
_atom_site_occupancy
_atom_site_site_symmetry_order
_atom_site_calc_flag
_atom_site_refinement_flags_posn
_atom_site_refinement_flags_adp
U1 U -0.00336(2) 0.59887(2) 0.21632(2) 0.02797(6) Uani 1 1 d . .
S1 S 0.32109(9) 0.61799(3) 0.35716(12) 0.0349(3) Uani 1 1 d . .
S2 S -0.00517(11) 0.67672(3) 0.42449(13) 0.0401(3) Uani 1 1 d . .
S3 S 0.13319(11) 0.51049(3) 0.20266(12) 0.0404(3) Uani 1 1 d . .
S4 S -0.31966(10) 0.61781(4) 0.06321(13) 0.0408(3) Uani 1 1 d . .
O4 O 0.0033(2) 0.65950(8) 0.2982(3) 0.0375(7) Uani 1 1 d . .
O13 O -0.0235(3) 0.61496(9) 0.0481(3) 0.0434(8) Uani 1 1 d . .
O3 O 0.3707(3) 0.59831(8) 0.2714(3) 0.0452(8) Uani 1 1 d . .
O10 O -0.2007(2) 0.61529(8) 0.1746(3) 0.0380(7) Uani 1 1 d . .
O2 O 0.3672(3) 0.60776(9) 0.5028(4) 0.0575(10) Uani 1 1 d . .
O7 O 0.0995(3) 0.54926(8) 0.1738(3) 0.0403(7) Uani 1 1 d . .
O14 O 0.0108(3) 0.58150(8) 0.3815(3) 0.0405(7) Uani 1 1 d . .
O6 O -0.1263(3) 0.67809(9) 0.4108(4) 0.0636(11) Uani 1 1 d . .
O11 O -0.4013(3) 0.63060(11) 0.1218(4) 0.0589(10) Uani 1 1 d . .
O15 O -0.1416(3) 0.54863(9) 0.1005(4) 0.0506(9) Uani 1 1 d . .
O12 O -0.3529(3) 0.58370(9) -0.0127(4) 0.0562(10) Uani 1 1 d . .
O5 O 0.0728(4) 0.66071(9) 0.5520(4) 0.0662(11) Uani 1 1 d . .
O9 O 0.2117(3) 0.50088(10) 0.1353(4) 0.0631(11) Uani 1 1 d . .
O8 O 0.0318(3) 0.48771(10) 0.1686(4) 0.0702(12) Uani 1 1 d . .
O1 O 0.1932(3) 0.61668(10) 0.2956(5) 0.0735(13) Uani 1 1 d . .
C32 C -0.3126(4) 0.65044(12) -0.0591(4) 0.0349(10) Uani 1 1 d . .
C18 C 0.0375(4) 0.72219(12) 0.4203(5) 0.0353(10) Uani 1 1 d . .
C21 C 0.0923(4) 0.79556(12) 0.4195(5) 0.0409(11) Uani 1 1 d . .
C11 C 0.3539(3) 0.66479(12) 0.3501(4) 0.0318(10) Uani 1 1 d . .
N1 N -0.2346(4) 0.62019(12) 0.4831(5) 0.0574(12) Uani 1 1 d . .
H1 H -0.2174 0.6341 0.4235 0.069 Uiso 1 1 calc R U
C13 C 0.3379(4) 0.72573(13) 0.4191(5) 0.0453(12) Uani 1 1 d . .
H13 H 0.3086 0.7425 0.4681 0.054 Uiso 1 1 calc R U
C37 C -0.3822(4) 0.64680(14) -0.1999(5) 0.0424(12) Uani 1 1 d . .
H37 H -0.4316 0.6262 -0.2316 0.051 Uiso 1 1 calc R U
C12 C 0.3129(4) 0.68933(13) 0.4218(5) 0.0430(12) Uani 1 1 d . .
H12 H 0.2676 0.6812 0.4730 0.052 Uiso 1 1 calc R U
C16 C 0.4214(4) 0.67675(14) 0.2759(5) 0.0437(12) Uani 1 1 d . .
H16 H 0.4504 0.6601 0.2263 0.052 Uiso 1 1 calc R U
C25 C 0.2119(4) 0.50703(11) 0.3867(4) 0.0348(10) Uani 1 1 d . .
N2 N 0.2652(4) 0.57948(13) -0.0171(4) 0.0577(12) Uani 1 1 d . .
H2A H 0.2778 0.5774 0.0730 0.069 Uiso 1 1 calc R U
C23 C 0.1102(4) 0.73894(13) 0.5428(5) 0.0439(12) Uani 1 1 d . .
H23 H 0.1416 0.7254 0.6279 0.053 Uiso 1 1 calc R U
C33 C -0.2391(4) 0.68038(13) -0.0136(5) 0.0463(12) Uani 1 1 d . .
H33 H -0.1903 0.6830 0.0830 0.056 Uiso 1 1 calc R U
C35 C -0.3077(4) 0.70288(15) -0.2519(5) 0.0522(13) Uani 1 1 d . .
C36 C -0.3797(4) 0.67300(15) -0.2939(5) 0.0497(13) Uani 1 1 d . .
H36 H -0.4289 0.6705 -0.3904 0.060 Uiso 1 1 calc R U
C22 C 0.1370(4) 0.77538(13) 0.5410(5) 0.0456(12) Uani 1 1 d . .
H22 H 0.1873 0.7867 0.6254 0.055 Uiso 1 1 calc R U
C2 C -0.3651(4) 0.58266(14) 0.5299(6) 0.0500(13) Uani 1 1 d . .
H2 H -0.4393 0.5713 0.5003 0.060 Uiso 1 1 calc R U
C26 C 0.1606(4) 0.49204(14) 0.4720(5) 0.0480(12) Uani 1 1 d . .
H26 H 0.0813 0.4847 0.4328 0.058 Uiso 1 1 calc R U
C1 C -0.3370(5) 0.60390(15) 0.4401(6) 0.0542(14) Uani 1 1 d . .
H1A H -0.3909 0.6071 0.3460 0.065 Uiso 1 1 calc R U
C34 C -0.2381(5) 0.70599(15) -0.1100(6) 0.0566(14) Uani 1 1 d . .
H34 H -0.1883 0.7265 -0.0789 0.068 Uiso 1 1 calc R U
C28 C 0.3394(5) 0.49845(14) 0.6722(5) 0.0589(15) Uani 1 1 d . .
C3 C -0.2863(5) 0.57775(14) 0.6625(6) 0.0518(13) Uani 1 1 d . .
H3 H -0.3051 0.5626 0.7260 0.062 Uiso 1 1 calc R U
C15 C 0.4448(4) 0.71345(15) 0.2766(5) 0.0512(13) Uani 1 1 d . .
H15 H 0.4907 0.7217 0.2264 0.061 Uiso 1 1 calc R U
C20 C 0.0191(4) 0.77869(13) 0.2984(5) 0.0472(12) Uani 1 1 d . .
H20 H -0.0129 0.7923 0.2135 0.057 Uiso 1 1 calc R U
C14 C 0.4048(4) 0.73847(13) 0.3465(5) 0.0443(12) Uani 1 1 d . .
C19 C -0.0083(4) 0.74214(13) 0.2989(5) 0.0442(12) Uani 1 1 d . .
H19 H -0.0592 0.7309 0.2146 0.053 Uiso 1 1 calc R U
C30 C 0.3258(4) 0.51825(13) 0.4422(5) 0.0461(12) Uani 1 1 d . .
H30 H 0.3612 0.5286 0.3832 0.055 Uiso 1 1 calc R U
C10 C 0.1665(5) 0.56724(14) -0.1115(6) 0.0545(14) Uani 1 1 d . .
H10 H 0.1105 0.5560 -0.0821 0.065 Uiso 1 1 calc R U
C24 C 0.1275(6) 0.83493(13) 0.4166(6) 0.0643(16) Uani 1 1 d . .
H24A H 0.1812 0.8422 0.5108 0.096 Uiso 1 1 calc R U
H24B H 0.0580 0.8504 0.3876 0.096 Uiso 1 1 calc R U
H24C H 0.1661 0.8377 0.3495 0.096 Uiso 1 1 calc R U
C29 C 0.3886(5) 0.51432(14) 0.5859(6) 0.0574(15) Uani 1 1 d . .
H29 H 0.4668 0.5227 0.6254 0.069 Uiso 1 1 calc R U
C9 C 0.1456(5) 0.57069(15) -0.2494(6) 0.0594(15) Uani 1 1 d . .
H9 H 0.0745 0.5619 -0.3174 0.071 Uiso 1 1 calc R U
C27 C 0.2237(5) 0.48769(15) 0.6135(5) 0.0607(15) Uani 1 1 d . .
H27 H 0.1878 0.4772 0.6718 0.073 Uiso 1 1 calc R U
C6 C 0.3457(5) 0.59485(16) -0.0546(6) 0.0640(17) Uani 1 1 d . .
H6 H 0.4164 0.6032 0.0152 0.077 Uiso 1 1 calc R U
C17 C 0.4282(5) 0.77861(14) 0.3427(6) 0.0664(16) Uani 1 1 d . .
H17A H 0.5122 0.7831 0.3882 0.100 Uiso 1 1 calc R U
H17B H 0.3872 0.7920 0.3929 0.100 Uiso 1 1 calc R U
H17C H 0.4005 0.7869 0.2445 0.100 Uiso 1 1 calc R U
C4 C -0.1794(5) 0.59454(16) 0.7061(6) 0.0635(16) Uani 1 1 d . .
H4 H -0.1232 0.5910 0.7987 0.076 Uiso 1 1 calc R U
C8 C 0.2247(5) 0.58649(16) -0.2919(6) 0.0602(15) Uani 1 1 d . .
H8 H 0.2096 0.5892 -0.3895 0.072 Uiso 1 1 calc R U
C5 C -0.1567(5) 0.61629(17) 0.6131(7) 0.0721(18) Uani 1 1 d . .
H5 H -0.0844 0.6289 0.6412 0.087 Uiso 1 1 calc R U
C7 C 0.3266(5) 0.59858(17) -0.1931(7) 0.0736(19) Uani 1 1 d . .
H7 H 0.3840 0.6095 -0.2210 0.088 Uiso 1 1 calc R U
C38 C -0.3057(5) 0.73192(18) -0.3560(6) 0.084(2) Uani 1 1 d . .
H38A H -0.2616 0.7530 -0.3046 0.126 Uiso 1 1 calc R U
H38B H -0.3857 0.7393 -0.4129 0.126 Uiso 1 1 calc R U
H38C H -0.2686 0.7222 -0.4178 0.126 Uiso 1 1 calc R U
C31 C 0.4102(7) 0.49342(19) 0.8291(6) 0.097(3) Uani 1 1 d . .
H31A H 0.4386 0.4683 0.8469 0.146 Uiso 1 1 calc R U
H31B H 0.3609 0.4986 0.8825 0.146 Uiso 1 1 calc R U
H31C H 0.4767 0.5102 0.8589 0.146 Uiso 1 1 calc R U

loop_
_atom_site_aniso_label
_atom_site_aniso_U_11
_atom_site_aniso_U_22
_atom_site_aniso_U_33
_atom_site_aniso_U_23
_atom_site_aniso_U_13
_atom_site_aniso_U_12
U1 0.02546(9) 0.03191(9) 0.02485(9) -0.00024(7) 0.00757(6) -0.00266(7)
S1 0.0269(6) 0.0400(6) 0.0375(6) -0.0044(5) 0.0118(5) -0.0035(5)
S2 0.0480(7) 0.0344(6) 0.0421(7) -0.0040(5) 0.0219(6) -0.0077(5)
S3 0.0493(7) 0.0330(6) 0.0309(6) -0.0019(5) 0.0061(5) 0.0016(5)
S4 0.0251(6) 0.0556(8) 0.0386(7) -0.0008(6) 0.0087(5) -0.0056(5)
O4 0.0401(18) 0.0357(17) 0.0369(17) -0.0077(14) 0.0148(14) -0.0042(14)
O13 0.046(2) 0.0510(19) 0.0369(18) 0.0047(15) 0.0200(16) 0.0028(16)
O3 0.049(2) 0.0484(19) 0.0390(19) -0.0082(15) 0.0176(16) 0.0056(16)
O10 0.0250(16) 0.0491(18) 0.0364(17) -0.0040(15) 0.0077(13) -0.0040(14)
O2 0.090(3) 0.047(2) 0.042(2) 0.0050(16) 0.033(2) -0.0017(19)
O7 0.0474(19) 0.0318(17) 0.0395(18) 0.0026(14) 0.0140(15) 0.0055(14)
O14 0.052(2) 0.0381(17) 0.0265(17) 0.0039(13) 0.0096(15) -0.0037(15)
O6 0.060(2) 0.051(2) 0.103(3) -0.014(2) 0.057(2) -0.0190(18)
O11 0.0298(18) 0.097(3) 0.056(2) 0.011(2) 0.0225(17) 0.0062(18)
O15 0.044(2) 0.049(2) 0.056(2) -0.0194(17) 0.0161(17) -0.0111(16)
O12 0.047(2) 0.054(2) 0.049(2) 0.0001(17) -0.0029(17) -0.0168(17)
O5 0.106(3) 0.042(2) 0.040(2) 0.0019(17) 0.016(2) -0.006(2)
O9 0.081(3) 0.070(3) 0.038(2) 0.0004(18) 0.022(2) 0.034(2)
O8 0.074(3) 0.054(2) 0.051(2) 0.0072(18) -0.013(2) -0.032(2)
O1 0.0273(19) 0.049(2) 0.135(4) -0.023(2) 0.020(2) -0.0097(16)
C32 0.031(2) 0.043(3) 0.032(2) -0.002(2) 0.013(2) 0.005(2)
C18 0.036(2) 0.037(2) 0.037(3) -0.004(2) 0.018(2) -0.001(2)
C21 0.046(3) 0.036(3) 0.049(3) -0.007(2) 0.028(2) -0.003(2)
C11 0.026(2) 0.038(2) 0.026(2) -0.0022(19) 0.0025(18) -0.0038(19)
N1 0.058(3) 0.059(3) 0.066(3) 0.022(2) 0.034(3) 0.006(2)
C13 0.048(3) 0.039(3) 0.052(3) -0.010(2) 0.022(2) -0.008(2)
C37 0.029(2) 0.056(3) 0.037(3) -0.009(2) 0.007(2) 0.001(2)
C12 0.042(3) 0.049(3) 0.042(3) -0.002(2) 0.021(2) -0.010(2)
C16 0.042(3) 0.059(3) 0.035(3) 0.001(2) 0.020(2) -0.001(2)
C25 0.041(3) 0.029(2) 0.029(2) -0.0014(18) 0.007(2) 0.0023(19)
N2 0.067(3) 0.074(3) 0.029(2) 0.006(2) 0.015(2) 0.017(3)
C23 0.052(3) 0.046(3) 0.032(3) 0.004(2) 0.014(2) -0.001(2)
C33 0.036(3) 0.054(3) 0.039(3) 0.000(2) 0.003(2) -0.005(2)
C35 0.037(3) 0.068(4) 0.046(3) 0.014(3) 0.010(2) 0.007(3)
C36 0.034(3) 0.073(4) 0.035(3) 0.002(3) 0.005(2) 0.012(3)
C22 0.048(3) 0.044(3) 0.041(3) -0.012(2) 0.012(2) -0.014(2)
C2 0.041(3) 0.046(3) 0.065(4) 0.002(3) 0.022(3) 0.000(2)
C26 0.043(3) 0.061(3) 0.040(3) -0.010(2) 0.016(2) -0.010(2)
C1 0.049(3) 0.067(4) 0.039(3) 0.006(3) 0.008(3) 0.005(3)
C34 0.052(3) 0.058(3) 0.053(3) 0.008(3) 0.011(3) -0.013(3)
C28 0.079(4) 0.047(3) 0.035(3) 0.009(2) 0.004(3) -0.002(3)
C3 0.061(4) 0.044(3) 0.060(4) 0.017(3) 0.034(3) 0.014(3)
C15 0.039(3) 0.064(4) 0.053(3) 0.013(3) 0.019(2) -0.013(3)
C20 0.063(3) 0.039(3) 0.043(3) 0.006(2) 0.024(3) 0.001(2)
C14 0.039(3) 0.041(3) 0.051(3) 0.002(2) 0.014(2) -0.008(2)
C19 0.049(3) 0.043(3) 0.037(3) -0.007(2) 0.013(2) -0.011(2)
C30 0.050(3) 0.043(3) 0.038(3) 0.005(2) 0.008(2) -0.013(2)
C10 0.054(3) 0.054(3) 0.062(4) 0.003(3) 0.030(3) -0.012(3)
C24 0.096(5) 0.036(3) 0.073(4) -0.012(3) 0.046(4) -0.018(3)
C29 0.049(3) 0.056(3) 0.049(3) 0.005(3) -0.002(3) -0.014(3)
C9 0.051(3) 0.066(4) 0.049(3) -0.015(3) 0.006(3) -0.008(3)
C27 0.083(4) 0.068(4) 0.037(3) 0.002(3) 0.029(3) -0.006(3)
C6 0.037(3) 0.090(5) 0.055(4) -0.024(3) 0.005(3) -0.007(3)
C17 0.066(4) 0.054(4) 0.082(4) 0.007(3) 0.031(3) -0.017(3)
C4 0.059(4) 0.073(4) 0.040(3) -0.002(3) -0.002(3) 0.016(3)
C8 0.069(4) 0.080(4) 0.036(3) 0.002(3) 0.025(3) 0.004(3)
C5 0.041(3) 0.072(4) 0.091(5) 0.006(4) 0.011(3) -0.011(3)
C7 0.060(4) 0.100(5) 0.077(5) 0.006(4) 0.043(4) -0.023(4)
C38 0.066(4) 0.099(5) 0.067(4) 0.040(4) 0.002(3) -0.009(4)
C31 0.127(6) 0.092(5) 0.038(3) 0.015(3) -0.010(4) -0.026(5)

loop_
_atom_type_symbol
_atom_type_description
_atom_type_scat_dispersion_real
_atom_type_scat_dispersion_imag
_atom_type_scat_source
C C 0.0033 0.0016 'International Tables Vol C Tables 4.2.6.8 and 6.1.1.4'
H H 0.0000 0.0000 'International Tables Vol C Tables 4.2.6.8 and 6.1.1.4'
N N 0.0061 0.0033 'International Tables Vol C Tables 4.2.6.8 and 6.1.1.4'
O O 0.0106 0.0060 'International Tables Vol C Tables 4.2.6.8 and 6.1.1.4'
S S 0.1246 0.1234 'International Tables Vol C Tables 4.2.6.8 and 6.1.1.4'
U U -9.6767 9.6646 'International Tables Vol C Tables 4.2.6.8 and 6.1.1.4'

loop_
_geom_angle_atom_site_label_1
_geom_angle_atom_site_label_2
_geom_angle_atom_site_label_3
_geom_angle
O13 U1 O14 177.26(14)
O13 U1 O1 89.45(15)
O14 U1 O1 93.14(15)
O13 U1 O7 88.00(13)
O14 U1 O7 91.90(13)
O1 U1 O7 73.58(12)
O13 U1 O4 90.22(13)
O14 U1 O4 91.33(12)
O1 U1 O4 73.93(11)
O7 U1 O4 147.48(10)
O13 U1 O10 89.00(12)
O14 U1 O10 89.26(13)
O1 U1 O10 147.81(12)
O7 U1 O10 138.46(10)
O4 U1 O10 73.93(10)
O13 U1 O15 87.95(13)
O14 U1 O15 89.44(13)
O1 U1 O15 143.76(12)
O7 U1 O15 70.20(11)
O4 U1 O15 142.19(10)
O10 U1 O15 68.29(10)
O2 S1 O3 114.1(2)
O2 S1 O1 112.3(3)
O3 S1 O1 111.2(2)
O2 S1 C11 106.8(2)
O3 S1 C11 107.7(2)
O1 S1 C11 104.0(2)
O5 S2 O6 114.8(2)
O5 S2 O4 112.2(2)
O6 S2 O4 110.0(2)
O5 S2 C18 108.0(2)
O6 S2 C18 105.9(2)
O4 S2 C18 105.31(19)
O9 S3 O8 115.4(3)
O9 S3 O7 109.4(2)
O8 S3 O7 110.9(2)
O9 S3 C25 107.1(2)
O8 S3 C25 107.2(2)
O7 S3 C25 106.38(19)
O11 S4 O12 113.9(2)
O11 S4 O10 110.5(2)
O12 S4 O10 110.8(2)
O11 S4 C32 107.9(2)
O12 S4 C32 106.7(2)
O10 S4 C32 106.7(2)
S2 O4 U1 134.97(18)
S4 O10 U1 143.30(18)
S3 O7 U1 146.87(19)
S1 O1 U1 165.2(2)
C37 C32 C33 119.9(4)
C37 C32 S4 119.9(4)
C33 C32 S4 120.2(3)
C19 C18 C23 119.4(4)
C19 C18 S2 120.4(3)
C23 C18 S2 120.0(4)
C22 C21 C20 118.5(4)
C22 C21 C24 120.9(5)
C20 C21 C24 120.6(5)
C12 C11 C16 120.2(4)
C12 C11 S1 118.4(3)
C16 C11 S1 121.4(4)
C1 N1 C5 122.0(5)
C12 C13 C14 121.5(5)
C36 C37 C32 119.7(5)
C13 C12 C11 119.7(4)
C15 C16 C11 118.2(5)
C30 C25 C26 120.5(4)
C30 C25 S3 119.2(4)
C26 C25 S3 120.3(4)
C10 N2 C6 121.6(5)
C22 C23 C18 119.8(4)
C34 C33 C32 119.1(5)
C36 C35 C34 117.8(5)
C36 C35 C38 121.5(5)
C34 C35 C38 120.7(5)
C37 C36 C35 121.6(5)
C21 C22 C23 121.3(4)
C1 C2 C3 119.3(5)
C27 C26 C25 120.2(5)
N1 C1 C2 119.9(5)
C33 C34 C35 121.9(5)
C29 C28 C27 118.6(5)
C29 C28 C31 120.7(6)
C27 C28 C31 120.8(6)
C2 C3 C4 120.5(5)
C14 C15 C16 122.9(5)
C21 C20 C19 120.8(5)
C15 C14 C13 117.5(4)
C15 C14 C17 122.2(5)
C13 C14 C17 120.3(5)
C18 C19 C20 120.3(4)
C25 C30 C29 119.1(5)
N2 C10 C9 119.8(5)
C28 C29 C30 121.2(5)
C10 C9 C8 120.5(5)
C26 C27 C28 120.5(5)
N2 C6 C7 119.7(5)
C5 C4 C3 117.9(5)
C9 C8 C7 119.0(5)
N1 C5 C4 120.4(5)
C6 C7 C8 119.5(5)

loop_
_geom_bond_atom_site_label_1
_geom_bond_atom_site_label_2
_geom_bond_distance
U1 O13 1.748(3)
U1 O14 1.755(3)
U1 O1 2.351(3)
U1 O7 2.357(3)
U1 O4 2.371(3)
U1 O10 2.396(3)
U1 O15 2.493(3)
S1 O2 1.432(3)
S1 O3 1.442(3)
S1 O1 1.469(3)
S1 C11 1.775(4)
S2 O5 1.426(4)
S2 O6 1.455(4)
S2 O4 1.480(3)
S2 C18 1.758(4)
S3 O9 1.434(4)
S3 O8 1.439(4)
S3 O7 1.483(3)
S3 C25 1.770(4)
S4 O11 1.437(3)
S4 O12 1.450(4)
S4 O10 1.487(3)
S4 C32 1.760(4)
C32 C37 1.380(6)
C32 C33 1.391(6)
C18 C19 1.369(6)
C18 C23 1.382(6)
C21 C22 1.373(6)
C21 C20 1.377(6)
C21 C24 1.515(6)
C11 C12 1.376(6)
C11 C16 1.396(6)
N1 C1 1.320(6)
N1 C5 1.325(7)
C13 C12 1.375(6)
C13 C14 1.388(7)
C37 C36 1.370(7)
C16 C15 1.378(7)
C25 C30 1.371(6)
C25 C26 1.375(6)
N2 C10 1.319(6)
N2 C6 1.323(7)
C23 C22 1.381(6)
C33 C34 1.368(7)
C35 C36 1.377(7)
C35 C34 1.387(7)
C35 C38 1.515(7)
C2 C1 1.348(7)
C2 C3 1.353(7)
C26 C27 1.372(7)
C28 C29 1.378(8)
C28 C27 1.387(8)
C28 C31 1.524(7)
C3 C4 1.375(8)
C15 C14 1.368(7)
C20 C19 1.386(6)
C14 C17 1.507(7)
C30 C29 1.389(7)
C10 C9 1.342(7)
C9 C8 1.345(7)
C6 C7 1.354(8)
C4 C5 1.352(8)
C8 C7 1.361(8)

loop_
_geom_torsion_atom_site_label_1
_geom_torsion_atom_site_label_2
_geom_torsion_atom_site_label_3
_geom_torsion_atom_site_label_4
_geom_torsion
O5 S2 O4 U1 51.3(3)
O6 S2 O4 U1 -77.9(3)
C18 S2 O4 U1 168.5(2)
O11 S4 O10 U1 179.3(3)
O12 S4 O10 U1 52.1(4)
C32 S4 O10 U1 -63.7(3)
O9 S3 O7 U1 -175.8(3)
O8 S3 O7 U1 55.8(4)
C25 S3 O7 U1 -60.4(4)
O2 S1 O1 U1 -57.6(11)
O3 S1 O1 U1 71.7(12)
C11 S1 O1 U1 -172.7(11)
O11 S4 C32 C37 -93.8(4)
O12 S4 C32 C37 28.9(4)
O10 S4 C32 C37 147.4(4)
O11 S4 C32 C33 84.6(4)
O12 S4 C32 C33 -152.7(4)
O10 S4 C32 C33 -34.1(4)
O5 S2 C18 C19 168.0(4)
O6 S2 C18 C19 -68.6(4)
O4 S2 C18 C19 47.9(4)
O5 S2 C18 C23 -17.4(4)
O6 S2 C18 C23 106.0(4)
O4 S2 C18 C23 -137.5(4)
O2 S1 C11 C12 -58.5(4)
O3 S1 C11 C12 178.5(3)
O1 S1 C11 C12 60.5(4)
O2 S1 C11 C16 120.4(4)
O3 S1 C11 C16 -2.6(4)
O1 S1 C11 C16 -120.6(4)
C33 C32 C37 C36 -1.0(7)
S4 C32 C37 C36 177.5(4)
C14 C13 C12 C11 -0.7(7)
C16 C11 C12 C13 0.6(7)
S1 C11 C12 C13 179.5(4)
C12 C11 C16 C15 -0.3(7)
S1 C11 C16 C15 -179.1(3)
O9 S3 C25 C30 39.0(4)
O8 S3 C25 C30 163.4(4)
O7 S3 C25 C30 -77.9(4)
O9 S3 C25 C26 -138.7(4)
O8 S3 C25 C26 -14.3(5)
O7 S3 C25 C26 104.4(4)
C19 C18 C23 C22 -0.9(7)
S2 C18 C23 C22 -175.5(4)
C37 C32 C33 C34 0.6(7)
S4 C32 C33 C34 -177.8(4)
C32 C37 C36 C35 1.1(7)
C34 C35 C36 C37 -0.9(8)
C38 C35 C36 C37 -179.6(5)
C20 C21 C22 C23 0.2(7)
C24 C21 C22 C23 -176.5(5)
C18 C23 C22 C21 0.3(8)
C30 C25 C26 C27 -1.0(7)
S3 C25 C26 C27 176.6(4)
C5 N1 C1 C2 0.3(8)
C3 C2 C1 N1 -1.4(8)
C32 C33 C34 C35 -0.4(8)
C36 C35 C34 C33 0.5(8)
C38 C35 C34 C33 179.3(5)
C1 C2 C3 C4 0.8(8)
C11 C16 C15 C14 0.0(7)
C22 C21 C20 C19 -0.3(7)
C24 C21 C20 C19 176.5(5)
C16 C15 C14 C13 0.0(8)
C16 C15 C14 C17 -178.2(5)
C12 C13 C14 C15 0.4(8)
C12 C13 C14 C17 178.5(5)
C23 C18 C19 C20 0.8(7)
S2 C18 C19 C20 175.5(4)
C21 C20 C19 C18 -0.3(7)
C26 C25 C30 C29 -0.1(7)
S3 C25 C30 C29 -177.8(4)
C6 N2 C10 C9 -0.8(8)
C27 C28 C29 C30 -2.6(9)
C31 C28 C29 C30 178.4(5)
C25 C30 C29 C28 1.9(8)
N2 C10 C9 C8 0.1(9)
C25 C26 C27 C28 0.3(8)
C29 C28 C27 C26 1.5(9)
C31 C28 C27 C26 -179.5(6)
C10 N2 C6 C7 0.7(9)
C2 C3 C4 C5 0.8(9)
C10 C9 C8 C7 0.7(9)
C1 N1 C5 C4 1.4(9)
C3 C4 C5 N1 -1.9(9)
N2 C6 C7 C8 0.1(10)
C9 C8 C7 C6 -0.8(10)
